data_1544955
loop_
_publ_author_name
'Li, Wan Shan'
'Wu, Jun'
'Li, Jun'
'Satyanandamurty, Tirumani'
'Shen, Li'
'Bringmann, Gerhard'

_publ_section_title
;
 Krishnadimer A, an Axially Chiral Non-biaryl Natural Product: Discovery
 and Biomimetic Synthesis.
;
_journal_name_full 'Organic letters'
_journal_paper_doi 10.1021/acs.orglett.6b03479
_journal_year 2016
_chemical_absolute_configuration ad
_chemical_formula_moiety 'C70 H86 O22, 2(C H Cl3)'
_chemical_formula_sum 'C72 H88 Cl6 O22'
_chemical_formula_weight 1518.12
_chemical_name_systematic
;
 ? 
;
_space_group_crystal_system orthorhombic
_space_group_IT_number 19
_space_group_name_Hall 'P 2ac 2ab'
_space_group_name_H-M_alt 'P 21 21 21'
_symmetry_space_group_name_Hall 'P 2ac 2ab'
_symmetry_space_group_name_H-M 'P 21 21 21'
_atom_sites_solution_hydrogens geom
_atom_sites_solution_primary direct
_atom_sites_solution_secondary difmap
_audit_creation_date 2016-06-13
_audit_creation_method
;
Olex2 1.2
(compiled 2016.02.19 svn.r3266 for OlexSys, GUI svn.r5155)
;
_cell_angle_alpha 90.00
_cell_angle_beta 90.00
_cell_angle_gamma 90.00
_cell_formula_units_Z 4
_cell_length_a 17.38343(14)
_cell_length_b 17.46463(15)
_cell_length_c 23.5998(2)
_cell_measurement_reflns_used 39563
_cell_measurement_temperature 294.10(10)
_cell_measurement_theta_max 66.9400
_cell_measurement_theta_min 3.1220
_cell_volume 7164.79(10)
_computing_cell_refinement
;
CrysAlisPro, Agilent Technologies,
Version 1.171.37.34 (release 22-05-2014 CrysAlis171 .NET)
(compiled May 22 2014,16:03:01)
;
_computing_data_collection
;
CrysAlisPro, Agilent Technologies,
Version 1.171.37.34 (release 22-05-2014 CrysAlis171 .NET)
(compiled May 22 2014,16:03:01)
;
_computing_data_reduction
;
CrysAlisPro, Agilent Technologies,
Version 1.171.37.34 (release 22-05-2014 CrysAlis171 .NET)
(compiled May 22 2014,16:03:01)
;
_computing_molecular_graphics 'Olex2 (Dolomanov et al., 2009)'
_computing_publication_material 'Olex2 (Dolomanov et al., 2009)'
_computing_structure_refinement 'XL (Sheldrick, 2008)'
_computing_structure_solution 'SHELXS-97 (Sheldrick, 1990)'
_diffrn_ambient_environment air
_diffrn_ambient_temperature 294.10(10)
_diffrn_detector 'CCD plate'
_diffrn_detector_area_resol_mean 10.5058
_diffrn_detector_type Atlas
_diffrn_measured_fraction_theta_full 0.990
_diffrn_measured_fraction_theta_max 0.990
_diffrn_measurement_details
;
#__ type_ start__ end____ width___ exp.time_
  1 omega  -18.00   61.00   1.0000    7.5000
omega____ theta____ kappa____ phi______ frames
    -       40.7938  -38.0000   30.0000 79

#__ type_ start__ end____ width___ exp.time_
  2 omega   13.00   67.00   1.0000    7.5000
omega____ theta____ kappa____ phi______ frames
    -       40.7938  -38.0000 -150.0000 54

#__ type_ start__ end____ width___ exp.time_
  3 omega   15.00  107.00   1.0000    7.5000
omega____ theta____ kappa____ phi______ frames
    -       40.7938   38.0000   60.0000 92

#__ type_ start__ end____ width___ exp.time_
  4 omega   20.00   95.00   1.0000   30.0000
omega____ theta____ kappa____ phi______ frames
    -       93.5000 -126.0000  -30.0000 75

#__ type_ start__ end____ width___ exp.time_
  5 omega   74.00  105.00   1.0000   30.0000
omega____ theta____ kappa____ phi______ frames
    -       93.5000  126.0000   60.0000 31

#__ type_ start__ end____ width___ exp.time_
  6 omega  118.00  160.00   1.0000   30.0000
omega____ theta____ kappa____ phi______ frames
    -       93.5000  126.0000   60.0000 42

#__ type_ start__ end____ width___ exp.time_
  7 omega   27.00   53.00   1.0000   30.0000
omega____ theta____ kappa____ phi______ frames
    -       93.5000  -30.0000  -30.0000 26

#__ type_ start__ end____ width___ exp.time_
  8 omega  124.00  154.00   1.0000   30.0000
omega____ theta____ kappa____ phi______ frames
    -       93.5000   45.0000  -90.0000 30

#__ type_ start__ end____ width___ exp.time_
  9 omega   62.00  101.00   1.0000   30.0000
omega____ theta____ kappa____ phi______ frames
    -       93.5000   77.0000 -180.0000 39

#__ type_ start__ end____ width___ exp.time_
 10 omega  115.00  141.00   1.0000   30.0000
omega____ theta____ kappa____ phi______ frames
    -       93.5000   77.0000 -180.0000 26

#__ type_ start__ end____ width___ exp.time_
 11 omega   38.00   75.00   1.0000   30.0000
omega____ theta____ kappa____ phi______ frames
    -       93.5000  -23.0000  144.2713 37

#__ type_ start__ end____ width___ exp.time_
 12 omega    9.00   34.00   1.0000   30.0000
omega____ theta____ kappa____ phi______ frames
    -       93.5000  -89.0000 -149.4871 25

#__ type_ start__ end____ width___ exp.time_
 13 omega   97.00  130.00   1.0000   30.0000
omega____ theta____ kappa____ phi______ frames
    -       93.5000  -89.0000 -149.4871 33

#__ type_ start__ end____ width___ exp.time_
 14 omega   16.00   58.00   1.0000   30.0000
omega____ theta____ kappa____ phi______ frames
    -       93.5000  -95.0000    0.0000 42

#__ type_ start__ end____ width___ exp.time_
 15 omega   35.00   63.00   1.0000   30.0000
omega____ theta____ kappa____ phi______ frames
    -       93.5000  -30.0000    0.0000 28

#__ type_ start__ end____ width___ exp.time_
 16 omega   57.00   83.00   1.0000   30.0000
omega____ theta____ kappa____ phi______ frames
    -       93.5000  -61.0000    0.0000 26

#__ type_ start__ end____ width___ exp.time_
 17 omega   71.00   96.00   1.0000   30.0000
omega____ theta____ kappa____ phi______ frames
    -       93.5000   61.0000 -120.0000 25

#__ type_ start__ end____ width___ exp.time_
 18 omega  106.00  134.00   1.0000   30.0000
omega____ theta____ kappa____ phi______ frames
    -       93.5000   61.0000 -120.0000 28

#__ type_ start__ end____ width___ exp.time_
 19 omega  142.00  167.00   1.0000   30.0000
omega____ theta____ kappa____ phi______ frames
    -       93.5000   61.0000 -120.0000 25

#__ type_ start__ end____ width___ exp.time_
 20 omega   84.00  112.00   1.0000   30.0000
omega____ theta____ kappa____ phi______ frames
    -       93.5000   74.0000   57.2773 28

#__ type_ start__ end____ width___ exp.time_
 21 omega  134.00  160.00   1.0000   30.0000
omega____ theta____ kappa____ phi______ frames
    -       93.5000   74.0000   57.2773 26

#__ type_ start__ end____ width___ exp.time_
 22 omega   35.00   96.00   1.0000   30.0000
omega____ theta____ kappa____ phi______ frames
    -       93.5000 -126.0000 -120.0000 61

#__ type_ start__ end____ width___ exp.time_
 23 omega   28.00   60.00   1.0000   30.0000
omega____ theta____ kappa____ phi______ frames
    -       93.5000  -77.0000   60.0000 32

#__ type_ start__ end____ width___ exp.time_
 24 omega   99.00  124.00   1.0000   30.0000
omega____ theta____ kappa____ phi______ frames
    -       93.5000  -77.0000   60.0000 25

#__ type_ start__ end____ width___ exp.time_
 25 omega   66.00  153.00   1.0000   30.0000
omega____ theta____ kappa____ phi______ frames
    -       93.5000   45.0000    0.0000 87

#__ type_ start__ end____ width___ exp.time_
 26 omega   73.00  102.00   1.0000   30.0000
omega____ theta____ kappa____ phi______ frames
    -       93.5000   59.0000   17.7644 29

#__ type_ start__ end____ width___ exp.time_
 27 omega  109.00  167.00   1.0000   30.0000
omega____ theta____ kappa____ phi______ frames
    -       93.5000   59.0000   17.7644 58

#__ type_ start__ end____ width___ exp.time_
 28 omega   65.00   91.00   1.0000   30.0000
omega____ theta____ kappa____ phi______ frames
    -       93.5000  -65.0000  -87.6098 26

#__ type_ start__ end____ width___ exp.time_
 29 omega   41.00   67.00   1.0000   30.0000
omega____ theta____ kappa____ phi______ frames
    -       93.5000  -15.0000  -60.0000 26

#__ type_ start__ end____ width___ exp.time_
 30 omega   92.00  151.00   1.0000   30.0000
omega____ theta____ kappa____ phi______ frames
    -       93.5000  -15.0000  -60.0000 59

#__ type_ start__ end____ width___ exp.time_
 31 omega   20.00   51.00   1.0000   30.0000
omega____ theta____ kappa____ phi______ frames
    -       93.5000  -61.0000    0.0000 31

#__ type_ start__ end____ width___ exp.time_
 32 omega   67.00  110.00   1.0000   30.0000
omega____ theta____ kappa____ phi______ frames
    -       93.5000   45.0000  -90.0000 43

#__ type_ start__ end____ width___ exp.time_
 33 omega   12.00   38.00   1.0000   30.0000
omega____ theta____ kappa____ phi______ frames
    -       93.5000  -95.0000 -150.0000 26

#__ type_ start__ end____ width___ exp.time_
 34 omega   38.00   82.00   1.0000   30.0000
omega____ theta____ kappa____ phi______ frames
    -       93.5000  -95.0000 -120.0000 44

#__ type_ start__ end____ width___ exp.time_
 35 omega   21.00   47.00   1.0000   30.0000
omega____ theta____ kappa____ phi______ frames
    -       93.5000  -30.0000 -150.0000 26

#__ type_ start__ end____ width___ exp.time_
 36 omega   92.00  121.00   1.0000   30.0000
omega____ theta____ kappa____ phi______ frames
    -       93.5000  -59.0000  134.0087 29

#__ type_ start__ end____ width___ exp.time_
 37 omega  117.00  143.00   1.0000   30.0000
omega____ theta____ kappa____ phi______ frames
    -       93.5000   30.0000    0.0000 26
;
_diffrn_measurement_device 'four-circle diffractometer'
_diffrn_measurement_device_type 'Xcalibur, Atlas, Gemini ultra'
_diffrn_measurement_method '\w scans'
_diffrn_orient_matrix_UB_11 -0.0571668000
_diffrn_orient_matrix_UB_12 0.0543930000
_diffrn_orient_matrix_UB_13 -0.0294552000
_diffrn_orient_matrix_UB_21 -0.0305718000
_diffrn_orient_matrix_UB_22 0.0258631000
_diffrn_orient_matrix_UB_23 0.0581952000
_diffrn_orient_matrix_UB_31 0.0604418000
_diffrn_orient_matrix_UB_32 0.0645019000
_diffrn_orient_matrix_UB_33 0.0014774000
_diffrn_radiation_monochromator mirror
_diffrn_radiation_probe x-ray
_diffrn_radiation_type CuK\a
_diffrn_radiation_wavelength 1.54178
_diffrn_reflns_av_R_equivalents 0.0387
_diffrn_reflns_av_unetI/netI 0.0236
_diffrn_reflns_limit_h_max 20
_diffrn_reflns_limit_h_min -20
_diffrn_reflns_limit_k_max 20
_diffrn_reflns_limit_k_min -20
_diffrn_reflns_limit_l_max 28
_diffrn_reflns_limit_l_min -28
_diffrn_reflns_number 66888
_diffrn_reflns_theta_full 67.11
_diffrn_reflns_theta_max 67.11
_diffrn_reflns_theta_min 3.15
_diffrn_source 'sealed X-ray tube'
_diffrn_source_type 'Enhance Ultra (Cu) X-ray Source'
_exptl_absorpt_coefficient_mu 2.828
_exptl_absorpt_correction_T_max 1.00000
_exptl_absorpt_correction_T_min 0.58676
_exptl_absorpt_correction_type multi-scan
_exptl_absorpt_process_details
;
CrysAlisPro, Agilent Technologies,
Version 1.171.37.34 (release 22-05-2014 CrysAlis171 .NET)
(compiled May 22 2014,16:03:01)
Empirical absorption correction using spherical harmonics,
 implemented in SCALE3 ABSPACK scaling algorithm.
;
_exptl_crystal_density_diffrn 1.407
_exptl_crystal_density_method 'not measured'
_exptl_crystal_description block
_exptl_crystal_F_000 3192
_exptl_crystal_size_max 0.42
_exptl_crystal_size_mid 0.4
_exptl_crystal_size_min 0.39
_refine_diff_density_max 0.468
_refine_diff_density_min -0.384
_refine_diff_density_rms 0.048
_refine_ls_abs_structure_details 'Flack H D (1983), Acta Cryst. A39, 876-881'
_refine_ls_abs_structure_Flack -0.001(10)
_refine_ls_extinction_coef 0.00008(3)
_refine_ls_extinction_expression Fc^*^=kFc[1+0.001xFc^2^\l^3^/sin(2\q)]^-1/4^
_refine_ls_extinction_method SHELXL
_refine_ls_goodness_of_fit_ref 1.025
_refine_ls_hydrogen_treatment constr
_refine_ls_matrix_type full
_refine_ls_number_parameters 943
_refine_ls_number_reflns 12540
_refine_ls_number_restraints 12
_refine_ls_restrained_S_all 1.091
_refine_ls_R_factor_all 0.0413
_refine_ls_R_factor_gt 0.0394
_refine_ls_shift/su_max 0.001
_refine_ls_shift/su_mean 0.000
_refine_ls_structure_factor_coef Fsqd
_refine_ls_weighting_details 'calc w=1/[\s^2^(Fo^2^)+(0.0674P)^2^+2.7221P] where P=(Fo^2^+2Fc^2^)/3'
_refine_ls_weighting_scheme calc
_refine_ls_wR_factor_gt 0.1056
_refine_ls_wR_factor_ref 0.1075
_reflns_number_gt 11993
_reflns_number_total 12540
_reflns_threshold_expression >2sigma(I)
_cod_data_source_file ol6b03479_si_004.cif
_cod_data_source_block exp_compound2b
_cod_original_cell_volume 7164.80(11)
_cod_database_code 1544955
_reflns_odcompleteness_completeness 99.23
_reflns_odcompleteness_iscentric 1
_reflns_odcompleteness_theta 66.97
_olex2_refinement_description
;
1. Others
 Fixed Uiso: H3(0.027) H5(0.025) H6A(0.032) H6B(0.032) H9(0.024) H11A(0.028)
 H11B(0.028) H12A(0.029) H12B(0.029) H17(0.03) H18A(0.036) H18B(0.036)
 H18C(0.036) H19A(0.04) H19B(0.04) H19C(0.04) H21(0.06) H22(0.047) H23(0.05)
 H28A(0.046) H28B(0.046) H28C(0.046) H29A(0.03) H29B(0.03) H31A(0.076)
 H31B(0.076) H31C(0.076) H33(0.034) H34A(0.05) H34B(0.05) H34C(0.05) H35A(0.07)
 H35B(0.07) H35C(0.07) H37(0.037) H38A(0.084) H38B(0.084) H38C(0.084)
 H39A(0.071) H39B(0.071) H39C(0.071) H3'(0.03) H5'(0.03) H6'A(0.037)
 H6'B(0.037) H9'(0.03) H11C(0.036) H11D(0.036) H12C(0.029) H12D(0.029)
 H17'(0.03) H18D(0.039) H18E(0.039) H18F(0.039) H19D(0.052) H19E(0.052)
 H19F(0.052) H21'(0.048) H22'(0.052) H23'(0.052) H28D(0.053) H28E(0.053)
 H28F(0.053) H29C(0.035) H29D(0.035) H31D(0.103) H31E(0.103) H31F(0.103)
 H33'(0.044) H34D(0.071) H34E(0.071) H34F(0.071) H35D(0.075) H35E(0.075)
 H35F(0.075) H37'(0.077) H38D(0.151) H38E(0.151) H38F(0.151) H39D(0.128)
 H39E(0.128) H39F(0.128) H40(0.092) H40'(0.043) H41(0.052) H2(0.044) H7(0.041)
 H2'(0.051) H7'(0.04)
 Fixed X: H3(-0.0438) H5(-0.1122) H6A(-0.2423) H6B(-0.2683) H9(-0.0624) H11A(-
 0.0961) H11B(-0.1455) H12A(-0.0614) H12B(-0.0383) H17(0.1027) H18A(0.0011)
 H18B(0.0896) H18C(0.0233) H19A(-0.1726) H19B(-0.2177) H19C(-0.229) H21(0.1447)
 H22(-0.002) H23(-0.0036) H28A(-0.1718) H28B(-0.2382) H28C(-0.1678) H29A(-
 0.1358) H29B(-0.2043) H31A(-0.1484) H31B(-0.2135) H31C(-0.2361) H33(0.0436)
 H34A(0.1714) H34B(0.1573) H34C(0.1613) H35A(-0.0424) H35B(0.0277) H35C(0.0233)
 H37(-0.0761) H38A(0.0386) H38B(0.0242) H38C(0.0406) H39A(-0.1643) H39B(-
 0.1028) H39C(-0.0869) H3'(0.3555) H5'(0.4345) H6'A(0.569) H6'B(0.5898)
 H9'(0.3963) H11C(0.442) H11D(0.4763) H12C(0.3628) H12D(0.3943) H17'(0.2258)
 H18D(0.3475) H18E(0.2604) H18F(0.327) H19D(0.5047) H19E(0.5498) H19F(0.5557)
 H21'(0.2032) H22'(0.3317) H23'(0.3438) H28D(0.4877) H28E(0.5574) H28F(0.4913)
 H29C(0.4471) H29D(0.5203) H31D(0.6939) H31E(0.6138) H31F(0.6156) H33'(0.2295)
 H34D(0.2488) H34E(0.2392) H34F(0.3228) H35D(0.3242) H35E(0.3695) H35F(0.2859)
 H37'(0.3301) H38D(0.3131) H38E(0.3351) H38F(0.3986) H39D(0.4207) H39E(0.4493)
 H39F(0.4851) H40(0.2167) H40'(0.1942) H41(0.3997) H2(0.0343) H7(0.1068)
 H2'(0.2799) H7'(0.1924)
 Fixed Y: H3(1.1357) H5(1.0146) H6A(0.9511) H6B(1.0184) H9(0.8349)
 H11A(0.8093) H11B(0.8865) H12A(0.8851) H12B(0.9544) H17(0.9608) H18A(0.7534)
 H18B(0.7564) H18C(0.7698) H19A(0.8381) H19B(0.8636) H19C(0.9105) H21(0.8179)
 H22(0.9932) H23(0.9585) H28A(1.1868) H28B(1.1371) H28C(1.1685) H29A(1.071)
 H29B(1.0189) H31A(1.1103) H31B(1.1593) H31C(1.0827) H33(1.2414) H34A(1.2088)
 H34B(1.2076) H34C(1.1289) H35A(1.1498) H35B(1.092) H35C(1.1705) H37(0.7998)
 H38A(0.8217) H38B(0.912) H38C(0.8642) H39A(0.8311) H39B(0.8877) H39C(0.7974)
 H3'(1.1394) H5'(1.036) H6'A(0.9819) H6'B(1.0477) H9'(0.846) H11C(0.8317)
 H11D(0.9167) H12C(0.9657) H12D(0.8986) H17'(0.9518) H18D(0.7634) H18E(0.7532)
 H18F(0.7693) H19D(0.8501) H19E(0.8863) H19F(0.9255) H21'(0.7903) H22'(0.9812)
 H23'(0.9252) H28D(1.1943) H28E(1.1499) H28F(1.1881) H29C(1.0689) H29D(1.0245)
 H31D(1.1643) H31E(1.1362) H31F(1.2067) H33'(1.2152) H34D(1.0841) H34E(1.1303)
 H34F(1.1035) H35D(1.3059) H35E(1.2415) H35F(1.2683) H37'(0.8157) H38D(0.8761)
 H38E(0.7881) H38F(0.8533) H39D(0.7226) H39E(0.7677) H39F(0.7877) H40(0.5514)
 H40'(0.5519) H41(1.3189) H2(1.0017) H7(1.0478) H2'(0.9906) H7'(0.9965)
 Fixed Z: H3(0.3047) H5(0.1998) H6A(0.1956) H6B(0.2372) H9(0.2555)
 H11A(0.1695) H11B(0.1686) H12A(0.0901) H12B(0.1313) H17(0.1073) H18A(0.1466)
 H18B(0.1279) H18C(0.0819) H19A(0.3046) H19B(0.2486) H19C(0.3062) H21(-0.0009)
 H22(0.0209) H23(-0.0793) H28A(0.2908) H28B(0.2615) H28C(0.2244) H29A(0.3645)
 H29B(0.3376) H31A(0.0513) H31B(0.0827) H31C(0.0494) H33(0.1616) H34A(0.1842)
 H34B(0.1172) H34C(0.1518) H35A(0.1252) H35B(0.1151) H35C(0.0802) H37(0.4286)
 H38A(0.4793) H38B(0.4758) H38C(0.4193) H39A(0.5001) H39B(0.5282) H39C(0.5269)
 H3'(0.139) H5'(0.2476) H6'A(0.2561) H6'B(0.2114) H9'(0.2055) H11C(0.2899)
 H11D(0.2889) H12C(0.328) H12D(0.3681) H17'(0.3582) H18D(0.3026) H18E(0.3233)
 H18F(0.3685) H19D(0.1561) H19E(0.2088) H19F(0.1476) H21'(0.4532) H22'(0.4462)
 H23'(0.5407) H28D(0.1391) H28E(0.1689) H28F(0.2067) H29C(0.0797) H29D(0.1071)
 H31D(0.3575) H31E(0.3838) H31F(0.3405) H33'(0.2822) H34D(0.2985) H34E(0.3566)
 H34F(0.3362) H35D(0.3067) H35E(0.3415) H35F(0.3618) H37'(0.0418) H38D(-0.045)
 H38E(-0.0546) H38F(-0.0636) H39D(0.014) H39E(0.0692) H39F(0.0084) H40(0.0281)
 H40'(0.028) H41(0.1404) H2(0.375) H7(0.2867) H2'(0.0832) H7'(0.2174)
;
_olex2_submission_special_instructions 'No special instructions were received'

loop_
_space_group_symop_id
_space_group_symop_operation_xyz
1 'x, y, z'
2 '-x+1/2, -y, z+1/2'
3 '-x, y+1/2, -z+1/2'
4 'x+1/2, -y+1/2, -z'

loop_
_atom_site_label
_atom_site_type_symbol
_atom_site_fract_x
_atom_site_fract_y
_atom_site_fract_z
_atom_site_U_iso_or_equiv
_atom_site_adp_type
_atom_site_occupancy
_atom_site_calc_flag
_atom_site_disorder_assembly
_atom_site_disorder_group
_atom_site_refinement_flags_posn
_atom_site_refinement_flags_adp
C1 C -0.09308(13) 0.97289(13) 0.32085(10) 0.0217(4) Uani 1 d . . . .
C2 C -0.01882(12) 1.01766(13) 0.30647(9) 0.0199(4) Uani 1 d . . . .
C3 C -0.05210(13) 1.09146(13) 0.27854(10) 0.0222(5) Uani 1 d . . . .
H3 H -0.0438 1.1357 0.3047 0.027 Uiso 1 calc . . R .
C4 C -0.13808(13) 1.07565(13) 0.27407(10) 0.0225(5) Uani 1 d . . . .
C5 C -0.14936(12) 1.00798(12) 0.23176(10) 0.0211(4) Uani 1 d . . . .
H5 H -0.1122 1.0146 0.1998 0.025 Uiso 1 calc . . R .
C6 C -0.23139(12) 1.00465(14) 0.20687(11) 0.0266(5) Uani 1 d . . . .
H6A H -0.2423 0.9511 0.1956 0.032 Uiso 1 calc . . R .
H6B H -0.2683 1.0184 0.2372 0.032 Uiso 1 calc . . R .
C7 C -0.24637(14) 1.05568(14) 0.15654(12) 0.0291(5) Uani 1 d . . . .
C8 C 0.01681(12) 0.91630(12) 0.23412(9) 0.0174(4) Uani 1 d . . . .
C9 C -0.06493(12) 0.88479(13) 0.23472(10) 0.0198(4) Uani 1 d . . . .
H9 H -0.0624 0.8349 0.2555 0.024 Uiso 1 calc . . R .
C10 C -0.12487(12) 0.93457(12) 0.26667(10) 0.0197(4) Uani 1 d . . . .
C11 C -0.09311(13) 0.86558(13) 0.17384(10) 0.0230(5) Uani 1 d . . . .
H11A H -0.0961 0.8093 0.1695 0.028 Uiso 1 calc . . R .
H11B H -0.1455 0.8865 0.1686 0.028 Uiso 1 calc . . R .
C12 C -0.04043(13) 0.89793(14) 0.12793(10) 0.0239(5) Uani 1 d . . . .
H12A H -0.0614 0.8851 0.0901 0.029 Uiso 1 calc . . R .
H12B H -0.0383 0.9544 0.1313 0.029 Uiso 1 calc . . R .
C13 C 0.04026(12) 0.86492(13) 0.13378(10) 0.0210(4) Uani 1 d . . . .
C14 C 0.07120(12) 0.88137(12) 0.19341(9) 0.0188(4) Uani 1 d . . . .
C15 C 0.14680(12) 0.86622(12) 0.20197(9) 0.0187(4) Uani 1 d . . . .
C16 C 0.19365(12) 0.84197(13) 0.15189(10) 0.0214(4) Uani 1 d . . . .
C17 C 0.09807(13) 0.90636(14) 0.09465(10) 0.0246(5) Uani 1 d . . . .
H17 H 0.1027 0.9608 0.1073 0.030 Uiso 1 calc . . R .
C18 C 0.03839(14) 0.77825(13) 0.12138(10) 0.0242(5) Uani 1 d . . . .
H18A H 0.0011 0.7534 0.1466 0.036 Uiso 1 calc . . R .
H18B H 0.0896 0.7564 0.1279 0.036 Uiso 1 calc . . R .
H18C H 0.0233 0.7698 0.0819 0.036 Uiso 1 calc . . R .
C19 C -0.19214(13) 0.88193(13) 0.28300(11) 0.0267(5) Uani 1 d . . . .
H19A H -0.1726 0.8381 0.3046 0.040 Uiso 1 calc . . R .
H19B H -0.2177 0.8636 0.2486 0.040 Uiso 1 calc . . R .
H19C H -0.2290 0.9105 0.3062 0.040 Uiso 1 calc . . R .
C20 C 0.07911(15) 0.90545(15) 0.03286(11) 0.0305(5) Uani 1 d . . . .
C21 C 0.1086(2) 0.8576(2) -0.00783(12) 0.0503(8) Uani 1 d . . . .
H21 H 0.1447 0.8179 -0.0009 0.060 Uiso 1 calc . . R .
C22 C 0.02765(17) 0.95365(18) 0.00407(12) 0.0394(6) Uani 1 d . . . .
H22 H -0.0020 0.9932 0.0209 0.047 Uiso 1 calc . . R .
C23 C 0.02700(17) 0.9350(2) -0.05084(11) 0.0418(7) Uani 1 d . . . .
H23 H -0.0036 0.9585 -0.0793 0.050 Uiso 1 calc . . R .
C28 C -0.18298(14) 1.14845(13) 0.26161(12) 0.0307(5) Uani 1 d . . . .
H28A H -0.1718 1.1868 0.2908 0.046 Uiso 1 calc . . R .
H28B H -0.2382 1.1371 0.2615 0.046 Uiso 1 calc . . R .
H28C H -0.1678 1.1685 0.2244 0.046 Uiso 1 calc . . R .
C29 C -0.15108(13) 1.03772(13) 0.33238(11) 0.0252(5) Uani 1 d . . . .
H29A H -0.1358 1.0710 0.3645 0.030 Uiso 1 calc . . R .
H29B H -0.2043 1.0189 0.3376 0.030 Uiso 1 calc . . R .
C30 C 0.03606(12) 0.97476(13) 0.26827(10) 0.0198(4) Uani 1 d . . . .
C31 C -0.19658(19) 1.1075(2) 0.07267(14) 0.0507(8) Uani 1 d . . . .
H31A H -0.1484 1.1103 0.0513 0.076 Uiso 1 calc . . R .
H31B H -0.2135 1.1593 0.0827 0.076 Uiso 1 calc . . R .
H31C H -0.2361 1.0827 0.0494 0.076 Uiso 1 calc . . R .
C32 C 0.03982(13) 1.15819(14) 0.22221(11) 0.0263(5) Uani 1 d . . . .
C33 C 0.05831(14) 1.18608(14) 0.16301(11) 0.0284(5) Uani 1 d . . . .
H33 H 0.0436 1.2414 0.1616 0.034 Uiso 1 calc . . R .
C34 C 0.14476(15) 1.18250(16) 0.15315(12) 0.0335(6) Uani 1 d . . . .
H34A H 0.1714 1.2088 0.1842 0.050 Uiso 1 calc . . R .
H34B H 0.1573 1.2076 0.1172 0.050 Uiso 1 calc . . R .
H34C H 0.1613 1.1289 0.1518 0.050 Uiso 1 calc . . R .
C35 C 0.0127(2) 1.1460(2) 0.11680(12) 0.0466(7) Uani 1 d . . . .
H35A H -0.0424 1.1498 0.1252 0.070 Uiso 1 calc . . R .
H35B H 0.0277 1.0920 0.1151 0.070 Uiso 1 calc . . R .
H35C H 0.0233 1.1705 0.0802 0.070 Uiso 1 calc . . R .
C36 C -0.10607(14) 0.91187(14) 0.41485(10) 0.0272(5) Uani 1 d . . . .
C37 C -0.06949(15) 0.84900(15) 0.44971(11) 0.0310(5) Uani 1 d . . . .
H37 H -0.0761 0.7998 0.4286 0.037 Uiso 1 calc . . R .
C38 C 0.01604(18) 0.8630(3) 0.45663(14) 0.0560(9) Uani 1 d . . . .
H38A H 0.0386 0.8217 0.4793 0.084 Uiso 1 calc . . R .
H38B H 0.0242 0.9120 0.4758 0.084 Uiso 1 calc . . R .
H38C H 0.0406 0.8642 0.4193 0.084 Uiso 1 calc . . R .
C39 C -0.10934(18) 0.8406(2) 0.50619(13) 0.0473(7) Uani 1 d . . . .
H39A H -0.1643 0.8311 0.5001 0.071 Uiso 1 calc . . R .
H39B H -0.1028 0.8877 0.5282 0.071 Uiso 1 calc . . R .
H39C H -0.0869 0.7974 0.5269 0.071 Uiso 1 calc . . R .
C1' C 0.41349(14) 0.97617(14) 0.13253(10) 0.0267(5) Uani 1 d . . . .
C2' C 0.33829(13) 1.01954(13) 0.14656(10) 0.0230(5) Uani 1 d . . . .
C3' C 0.36910(13) 1.09869(13) 0.16708(10) 0.0248(5) Uani 1 d . . . .
H3' H 0.3555 1.1394 0.1390 0.030 Uiso 1 calc . . R .
C4' C 0.45656(13) 1.08733(14) 0.16864(10) 0.0263(5) Uani 1 d . . . .
C5' C 0.47228(13) 1.02670(14) 0.21632(10) 0.0247(5) Uani 1 d . . . .
H5' H 0.4345 1.0360 0.2476 0.030 Uiso 1 calc . . R .
C6' C 0.55316(14) 1.03264(16) 0.24153(11) 0.0305(5) Uani 1 d . . . .
H6'A H 0.5690 0.9819 0.2561 0.037 Uiso 1 calc . . R .
H6'B H 0.5898 1.0477 0.2114 0.037 Uiso 1 calc . . R .
C7' C 0.55628(15) 1.09011(17) 0.28865(12) 0.0358(6) Uani 1 d . . . .
C8' C 0.31299(12) 0.92425(12) 0.22475(9) 0.0195(4) Uani 1 d . . . .
C9' C 0.39642(12) 0.89774(14) 0.22365(10) 0.0247(5) Uani 1 d . . . .
H9' H 0.3963 0.8460 0.2055 0.030 Uiso 1 calc . . R .
C10' C 0.45117(12) 0.94801(14) 0.18769(10) 0.0237(5) Uani 1 d . . . .
C11' C 0.42855(13) 0.88629(15) 0.28464(11) 0.0303(5) Uani 1 d . . . .
H11C H 0.4420 0.8317 0.2899 0.036 Uiso 1 calc . . R .
H11D H 0.4763 0.9167 0.2889 0.036 Uiso 1 calc . . R .
C12' C 0.37213(13) 0.90989(14) 0.33037(10) 0.0244(5) Uani 1 d . . . .
H12C H 0.3628 0.9657 0.3280 0.029 Uiso 1 calc . . R .
H12D H 0.3943 0.8986 0.3681 0.029 Uiso 1 calc . . R .
C13' C 0.29584(12) 0.86695(12) 0.32358(9) 0.0205(4) Uani 1 d . . . .
C14' C 0.26176(12) 0.88587(12) 0.26554(9) 0.0180(4) Uani 1 d . . . .
C15' C 0.18703(12) 0.86574(12) 0.25689(9) 0.0183(4) Uani 1 d . . . .
C16' C 0.14191(12) 0.83458(13) 0.30549(10) 0.0203(4) Uani 1 d . . . .
C17' C 0.23581(13) 0.89641(14) 0.36605(10) 0.0250(5) Uani 1 d . . . .
H17' H 0.2258 0.9518 0.3582 0.030 Uiso 1 calc . . R .
C18' C 0.30885(14) 0.78038(13) 0.33008(10) 0.0257(5) Uani 1 d . . . .
H18D H 0.3475 0.7634 0.3026 0.039 Uiso 1 calc . . R .
H18E H 0.2604 0.7532 0.3233 0.039 Uiso 1 calc . . R .
H18F H 0.3270 0.7693 0.3685 0.039 Uiso 1 calc . . R .
C19' C 0.52180(15) 0.89790(16) 0.17376(12) 0.0347(6) Uani 1 d . . . .
H19D H 0.5047 0.8501 0.1561 0.052 Uiso 1 calc . . R .
H19E H 0.5498 0.8863 0.2088 0.052 Uiso 1 calc . . R .
H19F H 0.5557 0.9255 0.1476 0.052 Uiso 1 calc . . R .
C20' C 0.25774(15) 0.88753(15) 0.42705(11) 0.0303(5) Uani 1 d . . . .
C21' C 0.23692(19) 0.83109(17) 0.46285(12) 0.0402(6) Uani 1 d . . . .
H21' H 0.2032 0.7903 0.4532 0.048 Uiso 1 calc . . R .
C22' C 0.30741(19) 0.93563(19) 0.45907(12) 0.0436(7) Uani 1 d . . . .
H22' H 0.3317 0.9812 0.4462 0.052 Uiso 1 calc . . R .
C23' C 0.31353(18) 0.9048(2) 0.51073(12) 0.0435(7) Uani 1 d . . . .
H23' H 0.3438 0.9252 0.5407 0.052 Uiso 1 calc . . R .
C28' C 0.50232(15) 1.16151(16) 0.17107(13) 0.0353(6) Uani 1 d . . . .
H28D H 0.4877 1.1943 0.1391 0.053 Uiso 1 calc . . R .
H28E H 0.5574 1.1499 0.1689 0.053 Uiso 1 calc . . R .
H28F H 0.4913 1.1881 0.2067 0.053 Uiso 1 calc . . R .
C29' C 0.46665(14) 1.04143(15) 0.11343(11) 0.0293(5) Uani 1 d . . . .
H29C H 0.4471 1.0689 0.0797 0.035 Uiso 1 calc . . R .
H29D H 0.5203 1.0245 0.1071 0.035 Uiso 1 calc . . R .
C30' C 0.28811(12) 0.98030(13) 0.18988(10) 0.0212(4) Uani 1 d . . . .
C31' C 0.6389(3) 1.1572(3) 0.35000(17) 0.0684(11) Uani 1 d . . . .
H31D H 0.6939 1.1643 0.3575 0.103 Uiso 1 calc . . R .
H31E H 0.6138 1.1362 0.3838 0.103 Uiso 1 calc . . R .
H31F H 0.6156 1.2067 0.3405 0.103 Uiso 1 calc . . R .
C32' C 0.32543(15) 1.18977(15) 0.23672(12) 0.0308(5) Uani 1 d . . . .
C33' C 0.28233(16) 1.19683(16) 0.29191(12) 0.0370(6) Uani 1 d . . . .
H33' H 0.2295 1.2152 0.2822 0.044 Uiso 1 calc . . R .
C34' C 0.2724(2) 1.12211(18) 0.32360(13) 0.0474(8) Uani 1 d . . . .
H34D H 0.2488 1.0841 0.2985 0.071 Uiso 1 calc . . R .
H34E H 0.2392 1.1303 0.3566 0.071 Uiso 1 calc . . R .
H34F H 0.3228 1.1035 0.3362 0.071 Uiso 1 calc . . R .
C35' C 0.3187(2) 1.25865(19) 0.32878(15) 0.0501(8) Uani 1 d . . . .
H35D H 0.3242 1.3059 0.3067 0.075 Uiso 1 calc . . R .
H35E H 0.3695 1.2415 0.3415 0.075 Uiso 1 calc . . R .
H35F H 0.2859 1.2683 0.3618 0.075 Uiso 1 calc . . R .
C36' C 0.4045(2) 0.9072(2) 0.04209(14) 0.0549(9) Uani 1 d . . . .
C37' C 0.3764(3) 0.8313(2) 0.01950(15) 0.0638(10) Uani 1 d . . . .
H37' H 0.3301 0.8157 0.0418 0.077 Uiso 1 calc . . R .
C38' C 0.3539(4) 0.8377(3) -0.0411(2) 0.1007(18) Uani 1 d . . . .
H38D H 0.3131 0.8761 -0.0450 0.151 Uiso 1 calc . . R .
H38E H 0.3351 0.7881 -0.0546 0.151 Uiso 1 calc . . R .
H38F H 0.3986 0.8533 -0.0636 0.151 Uiso 1 calc . . R .
C39' C 0.4383(4) 0.7722(3) 0.02858(19) 0.0854(15) Uani 1 d . . . .
H39D H 0.4207 0.7226 0.0140 0.128 Uiso 1 calc . . R .
H39E H 0.4493 0.7677 0.0692 0.128 Uiso 1 calc . . R .
H39F H 0.4851 0.7877 0.0084 0.128 Uiso 1 calc . . R .
C40 C 0.2088(18) 0.5979(16) 0.0041(12) 0.077(2) Uani 0.491(4) d A 1 . U
H40 H 0.2167 0.5514 0.0281 0.092 Uiso 0.491(4) calc A 1 R .
Cl1 Cl 0.2759(3) 0.59669(15) -0.04793(14) 0.1002(12) Uani 0.491(4) d A 1 D U
Cl2 Cl 0.1141(2) 0.5950(2) -0.0225(2) 0.1377(16) Uani 0.491(4) d A 1 D U
Cl3 Cl 0.2164(3) 0.6792(3) 0.0486(2) 0.0473(9) Uani 0.491(4) d A 1 D U
C40' C 0.2133(11) 0.5950(8) 0.0039(6) 0.0358(18) Uani 0.509(4) d A 2 . .
H40' H 0.1942 0.5519 0.0280 0.043 Uiso 0.509(4) calc A 2 R .
Cl1' Cl 0.31750(16) 0.58238(16) -0.00906(18) 0.0937(11) Uani 0.509(4) d A 2 D U
Cl2' Cl 0.1712(3) 0.5905(2) -0.06006(13) 0.1222(14) Uani 0.509(4) d A 2 D U
Cl3' Cl 0.2030(4) 0.6784(3) 0.0396(3) 0.0714(16) Uani 0.509(4) d A 2 D U
C41 C 0.38874(19) 1.34636(18) 0.10407(13) 0.0431(6) Uani 1 d . . . U
H41 H 0.3997 1.3189 0.1404 0.052 Uiso 1 calc . . R .
Cl4 Cl 0.47233(5) 1.34228(5) 0.06150(4) 0.0580(2) Uani 1 d . . . U
Cl5 Cl 0.36856(6) 1.44245(5) 0.12018(5) 0.0665(3) Uani 1 d . . . U
Cl6 Cl 0.31217(6) 1.30131(6) 0.07127(4) 0.0685(3) Uani 1 d . . . U
O1 O -0.07304(10) 0.91652(10) 0.36324(7) 0.0277(4) Uani 1 d . . . .
O2 O 0.02132(10) 1.04070(10) 0.35643(7) 0.0294(4) Uani 1 d . . . .
H2 H 0.0343 1.0017 0.3750 0.044 Uiso 1 calc . . GR .
O3 O 0.07416(10) 1.17749(11) 0.26420(8) 0.0345(4) Uani 1 d . . . .
O4 O -0.02123(9) 1.11035(9) 0.22392(7) 0.0234(3) Uani 1 d . . . .
O5 O -0.30782(11) 1.08376(14) 0.14546(10) 0.0478(5) Uani 1 d . . . .
O6 O -0.18460(11) 1.06366(12) 0.12354(8) 0.0378(4) Uani 1 d . . . .
O7 O 0.10794(9) 1.00617(10) 0.26899(8) 0.0274(4) Uani 1 d . . . .
H7 H 0.1068 1.0478 0.2867 0.041 Uiso 1 calc . . GR .
O8 O 0.24928(9) 0.80073(10) 0.15375(7) 0.0272(4) Uani 1 d . . . .
O9 O 0.17249(9) 0.86994(10) 0.10020(7) 0.0270(4) Uani 1 d . . . .
O10 O 0.07901(18) 0.87504(17) -0.05919(9) 0.0661(7) Uani 1 d . . . .
O11 O -0.16011(15) 0.95035(14) 0.42914(10) 0.0559(6) Uani 1 d . . . .
O1' O 0.39498(11) 0.91135(11) 0.09767(8) 0.0355(4) Uani 1 d . . . .
O2' O 0.29518(11) 1.03265(11) 0.09636(7) 0.0337(4) Uani 1 d . . . .
H2' H 0.2799 0.9906 0.0832 0.051 Uiso 1 calc . . GR .
O3' O 0.34489(13) 1.24396(11) 0.20846(10) 0.0443(5) Uani 1 d . . . .
O4' O 0.33603(9) 1.11651(9) 0.22160(7) 0.0255(3) Uani 1 d . . . .
O5' O 0.50256(14) 1.11820(19) 0.31290(11) 0.0672(8) Uani 1 d . . . .
O6' O 0.62906(12) 1.10517(14) 0.30322(10) 0.0505(6) Uani 1 d . . . .
O7' O 0.21721(9) 1.01122(10) 0.18885(7) 0.0268(4) Uani 1 d . . . .
H7' H 0.1924 0.9965 0.2174 0.040 Uiso 1 calc . . GR .
O8' O 0.08630(9) 0.79374(9) 0.30127(7) 0.0267(4) Uani 1 d . . . .
O9' O 0.16480(9) 0.85427(10) 0.35864(7) 0.0279(4) Uani 1 d . . . .
O10' O 0.27031(14) 0.84001(14) 0.51435(9) 0.0494(5) Uani 1 d . . . .
O11' O 0.4347(3) 0.9561(2) 0.01506(14) 0.130(2) Uani 1 d . . . .

loop_
_atom_site_aniso_label
_atom_site_aniso_U_11
_atom_site_aniso_U_22
_atom_site_aniso_U_33
_atom_site_aniso_U_23
_atom_site_aniso_U_13
_atom_site_aniso_U_12
C1 0.0202(10) 0.0185(10) 0.0262(11) 0.0018(9) 0.0038(9) 0.0025(9)
C2 0.0177(10) 0.0188(11) 0.0233(10) -0.0036(9) -0.0005(9) 0.0001(8)
C3 0.0199(10) 0.0191(11) 0.0276(11) -0.0016(9) 0.0056(9) 0.0022(8)
C4 0.0176(10) 0.0177(11) 0.0322(12) 0.0012(9) 0.0047(9) 0.0016(8)
C5 0.0146(9) 0.0171(10) 0.0318(12) 0.0021(9) 0.0015(9) 0.0021(8)
C6 0.0165(10) 0.0239(12) 0.0395(13) 0.0042(10) -0.0002(9) 0.0016(9)
C7 0.0211(11) 0.0259(12) 0.0401(13) 0.0006(11) -0.0023(10) 0.0036(9)
C8 0.0151(10) 0.0154(10) 0.0218(10) 0.0026(8) -0.0002(8) 0.0013(8)
C9 0.0151(10) 0.0184(10) 0.0260(11) -0.0015(9) -0.0002(8) 0.0027(8)
C10 0.0136(9) 0.0169(10) 0.0285(11) 0.0019(9) 0.0019(8) 0.0012(8)
C11 0.0174(10) 0.0237(11) 0.0278(12) -0.0047(9) -0.0024(9) -0.0001(9)
C12 0.0208(11) 0.0262(12) 0.0247(11) 0.0009(9) -0.0047(9) 0.0009(9)
C13 0.0199(10) 0.0195(11) 0.0237(11) -0.0004(9) -0.0013(9) 0.0017(8)
C14 0.0191(10) 0.0128(10) 0.0245(11) 0.0004(8) -0.0002(9) -0.0009(8)
C15 0.0173(10) 0.0149(10) 0.0238(11) -0.0010(8) 0.0017(9) 0.0007(8)
C16 0.0185(10) 0.0197(10) 0.0258(11) -0.0026(9) 0.0011(9) -0.0022(9)
C17 0.0212(11) 0.0250(12) 0.0276(12) 0.0019(10) 0.0020(9) 0.0018(9)
C18 0.0271(11) 0.0198(11) 0.0258(11) -0.0025(9) -0.0007(9) -0.0005(9)
C19 0.0200(11) 0.0218(11) 0.0382(13) 0.0063(10) 0.0042(10) -0.0017(9)
C20 0.0287(12) 0.0333(13) 0.0296(12) 0.0048(10) 0.0021(10) -0.0053(10)
C21 0.077(2) 0.0479(18) 0.0257(14) 0.0033(13) 0.0097(14) 0.0154(16)
C22 0.0378(14) 0.0466(17) 0.0338(14) 0.0153(12) -0.0013(11) 0.0054(13)
C23 0.0411(15) 0.0589(19) 0.0253(13) 0.0174(13) -0.0088(11) -0.0099(14)
C28 0.0250(11) 0.0184(11) 0.0487(15) 0.0030(10) 0.0061(11) 0.0058(9)
C29 0.0213(11) 0.0222(11) 0.0320(12) 0.0004(9) 0.0077(10) 0.0022(9)
C30 0.0136(9) 0.0195(10) 0.0263(11) 0.0005(9) 0.0001(8) 0.0020(8)
C31 0.0476(17) 0.063(2) 0.0412(16) 0.0228(15) -0.0034(14) 0.0013(15)
C32 0.0222(11) 0.0207(11) 0.0358(13) 0.0003(10) 0.0025(10) -0.0011(9)
C33 0.0263(12) 0.0256(12) 0.0332(13) 0.0016(10) 0.0042(10) -0.0021(9)
C34 0.0280(12) 0.0329(13) 0.0396(14) 0.0071(11) 0.0074(11) 0.0036(10)
C35 0.0522(17) 0.0575(19) 0.0300(14) 0.0027(13) 0.0008(13) -0.0217(15)
C36 0.0315(12) 0.0272(12) 0.0229(11) -0.0017(10) 0.0005(10) 0.0026(10)
C37 0.0381(14) 0.0295(13) 0.0254(12) 0.0002(10) 0.0005(10) 0.0032(11)
C38 0.0345(15) 0.093(3) 0.0407(16) 0.0209(18) -0.0010(13) 0.0086(17)
C39 0.0396(15) 0.070(2) 0.0322(14) 0.0156(15) 0.0035(12) 0.0049(15)
C1' 0.0280(12) 0.0263(12) 0.0259(12) -0.0030(10) 0.0043(10) 0.0002(10)
C2' 0.0212(10) 0.0252(11) 0.0227(11) 0.0034(9) 0.0004(9) 0.0005(9)
C3' 0.0233(11) 0.0229(12) 0.0281(12) 0.0043(9) 0.0060(9) -0.0006(9)
C4' 0.0200(11) 0.0276(12) 0.0313(12) 0.0052(10) 0.0049(10) -0.0038(9)
C5' 0.0175(10) 0.0281(12) 0.0286(12) 0.0023(10) 0.0032(9) -0.0022(9)
C6' 0.0203(11) 0.0375(14) 0.0336(13) 0.0041(11) 0.0014(10) -0.0052(10)
C7' 0.0293(13) 0.0452(16) 0.0328(13) 0.0053(12) -0.0007(11) -0.0110(12)
C8' 0.0140(9) 0.0194(10) 0.0251(11) 0.0010(9) -0.0022(9) -0.0007(8)
C9' 0.0164(10) 0.0275(12) 0.0303(12) 0.0055(10) 0.0000(9) 0.0011(9)
C10' 0.0152(10) 0.0248(11) 0.0312(12) 0.0018(10) 0.0034(9) 0.0030(9)
C11' 0.0162(10) 0.0353(14) 0.0393(14) 0.0125(11) -0.0022(10) 0.0002(9)
C12' 0.0197(11) 0.0260(12) 0.0274(11) 0.0052(9) -0.0087(9) -0.0022(9)
C13' 0.0180(10) 0.0202(11) 0.0234(11) 0.0030(9) -0.0027(9) 0.0004(8)
C14' 0.0155(10) 0.0140(10) 0.0245(11) 0.0021(8) -0.0015(8) 0.0033(8)
C15' 0.0176(10) 0.0151(10) 0.0224(11) 0.0003(8) 0.0019(8) 0.0023(8)
C16' 0.0169(10) 0.0197(10) 0.0242(11) 0.0010(9) 0.0008(8) 0.0041(9)
C17' 0.0217(11) 0.0261(12) 0.0271(11) 0.0009(9) -0.0027(9) -0.0016(9)
C18' 0.0257(11) 0.0216(11) 0.0299(12) 0.0055(9) -0.0030(10) 0.0022(9)
C19' 0.0234(12) 0.0354(14) 0.0453(15) -0.0013(12) 0.0067(11) 0.0071(11)
C20' 0.0296(12) 0.0342(13) 0.0272(12) -0.0039(10) 0.0020(10) -0.0010(10)
C21' 0.0566(18) 0.0373(15) 0.0267(13) 0.0004(11) -0.0032(12) -0.0053(13)
C22' 0.0492(17) 0.0484(17) 0.0332(14) -0.0080(13) 0.0007(13) -0.0157(14)
C23' 0.0418(15) 0.062(2) 0.0263(13) -0.0081(13) -0.0036(12) -0.0045(14)
C28' 0.0267(12) 0.0311(14) 0.0480(16) 0.0056(12) 0.0070(11) -0.0071(10)
C29' 0.0238(11) 0.0342(14) 0.0298(12) 0.0045(10) 0.0087(10) 0.0009(10)
C30' 0.0156(10) 0.0199(11) 0.0280(11) 0.0002(9) -0.0024(9) 0.0014(8)
C31' 0.071(2) 0.079(3) 0.055(2) -0.0176(19) 0.0010(18) -0.044(2)
C32' 0.0283(12) 0.0246(13) 0.0395(14) -0.0024(11) 0.0066(11) -0.0019(10)
C33' 0.0349(13) 0.0317(14) 0.0443(16) -0.0060(12) 0.0075(12) 0.0004(11)
C34' 0.068(2) 0.0382(16) 0.0363(15) -0.0030(13) 0.0168(15) -0.0056(15)
C35' 0.060(2) 0.0423(17) 0.0481(18) -0.0096(14) -0.0052(16) -0.0074(15)
C36' 0.079(2) 0.0509(19) 0.0352(16) -0.0089(15) 0.0104(16) -0.0041(18)
C37' 0.079(3) 0.067(2) 0.0452(19) -0.0274(18) 0.0109(18) -0.017(2)
C38' 0.140(5) 0.095(4) 0.068(3) -0.021(3) -0.029(3) -0.014(4)
C39' 0.147(5) 0.052(2) 0.057(2) -0.0099(19) 0.006(3) 0.001(3)
C40 0.079(3) 0.076(3) 0.075(3) -0.018(3) 0.004(3) 0.003(3)
Cl1 0.149(3) 0.0698(14) 0.0816(18) -0.0168(13) 0.0704(19) -0.0109(16)
Cl2 0.096(2) 0.126(2) 0.191(4) -0.056(2) -0.087(2) 0.0223(18)
Cl3 0.0550(13) 0.0438(15) 0.0430(17) -0.0039(11) 0.0090(13) -0.0062(12)
C40' 0.056(5) 0.025(3) 0.026(3) 0.009(2) 0.006(3) -0.012(3)
Cl1' 0.0713(14) 0.0846(16) 0.125(3) -0.0350(16) 0.0469(16) -0.0121(12)
Cl2' 0.172(3) 0.115(2) 0.0793(17) -0.0108(15) -0.061(2) 0.016(2)
Cl3' 0.107(3) 0.0534(19) 0.053(2) -0.0032(13) 0.0027(18) 0.037(2)
C41 0.0483(15) 0.0413(14) 0.0396(14) 0.0030(12) -0.0008(12) -0.0089(12)
Cl4 0.0508(4) 0.0632(5) 0.0601(5) -0.0026(4) 0.0092(4) 0.0023(4)
Cl5 0.0665(5) 0.0461(4) 0.0869(7) -0.0125(4) 0.0230(5) -0.0082(4)
Cl6 0.0670(5) 0.0845(6) 0.0541(5) -0.0058(4) -0.0094(4) -0.0377(5)
O1 0.0304(8) 0.0271(9) 0.0255(8) 0.0059(7) 0.0069(7) 0.0081(7)
O2 0.0302(9) 0.0335(9) 0.0245(8) -0.0044(7) -0.0032(7) -0.0010(7)
O3 0.0312(9) 0.0393(10) 0.0329(10) -0.0027(8) 0.0003(8) -0.0140(8)
O4 0.0199(7) 0.0216(8) 0.0286(8) 0.0010(7) 0.0032(6) -0.0034(6)
O5 0.0298(10) 0.0584(13) 0.0553(13) 0.0171(10) -0.0028(9) 0.0172(9)
O6 0.0295(9) 0.0481(11) 0.0360(10) 0.0130(9) 0.0002(8) 0.0040(8)
O7 0.0154(7) 0.0249(8) 0.0419(10) -0.0123(7) 0.0010(7) -0.0020(6)
O8 0.0206(8) 0.0261(8) 0.0348(9) -0.0054(7) 0.0017(7) 0.0056(7)
O9 0.0210(8) 0.0347(9) 0.0251(8) 0.0025(7) 0.0038(6) 0.0044(7)
O10 0.097(2) 0.0726(17) 0.0292(11) 0.0021(11) -0.0023(12) -0.0048(15)
O11 0.0652(15) 0.0599(14) 0.0424(11) 0.0132(11) 0.0226(11) 0.0301(12)
O1' 0.0427(10) 0.0346(10) 0.0292(9) -0.0085(8) 0.0038(8) -0.0007(8)
O2' 0.0356(10) 0.0385(10) 0.0271(9) 0.0052(8) -0.0089(8) 0.0000(8)
O3' 0.0548(12) 0.0241(9) 0.0540(12) 0.0046(9) 0.0162(10) -0.0016(8)
O4' 0.0253(8) 0.0213(8) 0.0299(8) 0.0008(7) 0.0086(7) -0.0012(6)
O5' 0.0454(13) 0.104(2) 0.0520(14) -0.0343(15) 0.0056(11) -0.0048(13)
O6' 0.0389(11) 0.0594(14) 0.0531(12) -0.0117(11) -0.0006(10) -0.0268(10)
O7' 0.0165(7) 0.0259(8) 0.0381(9) 0.0102(7) 0.0001(7) 0.0036(6)
O8' 0.0205(8) 0.0251(8) 0.0344(9) 0.0051(7) 0.0006(7) -0.0040(7)
O9' 0.0217(8) 0.0389(10) 0.0231(8) 0.0004(7) 0.0022(6) -0.0057(7)
O10' 0.0646(14) 0.0549(13) 0.0288(10) 0.0007(9) -0.0032(10) -0.0044(11)
O11' 0.251(6) 0.090(2) 0.0494(17) -0.0235(16) 0.046(3) -0.074(3)

loop_
_atom_type_symbol
_atom_type_description
_atom_type_scat_dispersion_real
_atom_type_scat_dispersion_imag
_atom_type_scat_source
C C 0.0181 0.0091 'International Tables Vol C Tables 4.2.6.8 and 6.1.1.4'
H H 0.0000 0.0000 'International Tables Vol C Tables 4.2.6.8 and 6.1.1.4'
O O 0.0492 0.0322 'International Tables Vol C Tables 4.2.6.8 and 6.1.1.4'
Cl Cl 0.3639 0.7018 'International Tables Vol C Tables 4.2.6.8 and 6.1.1.4'

loop_
_geom_angle_atom_site_label_1
_geom_angle_atom_site_label_2
_geom_angle_atom_site_label_3
_geom_angle
C10 C1 C2 109.63(18)
C29 C1 C2 102.32(17)
C29 C1 C10 103.32(18)
O1 C1 C2 107.14(17)
O1 C1 C10 111.33(17)
O1 C1 C29 122.40(19)
C1 C2 C3 101.59(17)
C30 C2 C1 114.01(18)
C30 C2 C3 113.07(18)
O2 C2 C1 111.67(18)
O2 C2 C3 107.31(18)
O2 C2 C30 108.90(18)
C2 C3 H3 108.9
C4 C3 C2 104.09(18)
C4 C3 H3 108.9
O4 C3 C2 115.54(17)
O4 C3 H3 108.9
O4 C3 C4 110.27(19)
C3 C4 C5 107.77(17)
C3 C4 C29 99.19(18)
C28 C4 C3 111.43(19)
C28 C4 C5 116.4(2)
C28 C4 C29 117.1(2)
C29 C4 C5 103.12(17)
C4 C5 H5 108.3
C4 C5 C10 104.29(18)
C6 C5 C4 112.86(18)
C6 C5 H5 108.3
C6 C5 C10 114.60(18)
C10 C5 H5 108.3
C5 C6 H6A 108.3
C5 C6 H6B 108.3
H6A C6 H6B 107.4
C7 C6 C5 115.9(2)
C7 C6 H6A 108.3
C7 C6 H6B 108.3
O5 C7 C6 124.4(2)
O5 C7 O6 123.0(2)
O6 C7 C6 112.5(2)
C14 C8 C9 116.94(18)
C30 C8 C9 120.08(19)
C30 C8 C14 122.95(19)
C8 C9 H9 106.2
C8 C9 C10 115.35(18)
C8 C9 C11 111.29(18)
C10 C9 H9 106.2
C10 C9 C11 110.99(17)
C11 C9 H9 106.2
C1 C10 C5 100.15(17)
C1 C10 C9 113.85(17)
C9 C10 C5 112.42(18)
C19 C10 C1 108.89(19)
C19 C10 C5 114.24(17)
C19 C10 C9 107.30(18)
C9 C11 H11A 109.0
C9 C11 H11B 109.0
H11A C11 H11B 107.8
C12 C11 C9 112.77(18)
C12 C11 H11A 109.0
C12 C11 H11B 109.0
C11 C12 H12A 109.6
C11 C12 H12B 109.6
H12A C12 H12B 108.1
C13 C12 C11 110.37(18)
C13 C12 H12A 109.6
C13 C12 H12B 109.6
C12 C13 C14 109.59(18)
C12 C13 C17 111.58(18)
C12 C13 C18 109.57(19)
C14 C13 C17 103.45(17)
C14 C13 C18 111.43(18)
C18 C13 C17 111.11(19)
C8 C14 C13 116.67(18)
C15 C14 C8 127.1(2)
C15 C14 C13 116.12(19)
C14 C15 C16 117.7(2)
C14 C15 C15' 126.3(2)
C15' C15 C16 115.78(18)
O8 C16 C15 125.2(2)
O8 C16 O9 117.5(2)
O9 C16 C15 117.26(19)
C13 C17 H17 108.6
C20 C17 C13 115.8(2)
C20 C17 H17 108.6
O9 C17 C13 108.75(18)
O9 C17 H17 108.6
O9 C17 C20 106.30(19)
C13 C18 H18A 109.5
C13 C18 H18B 109.5
C13 C18 H18C 109.5
H18A C18 H18B 109.5
H18A C18 H18C 109.5
H18B C18 H18C 109.5
C10 C19 H19A 109.5
C10 C19 H19B 109.5
C10 C19 H19C 109.5
H19A C19 H19B 109.5
H19A C19 H19C 109.5
H19B C19 H19C 109.5
C21 C20 C17 127.3(3)
C21 C20 C22 105.3(3)
C22 C20 C17 127.3(2)
C20 C21 H21 124.8
O10 C21 C20 110.4(3)
O10 C21 H21 124.8
C20 C22 H22 125.4
C23 C22 C20 109.2(3)
C23 C22 H22 125.4
C22 C23 H23 125.9
C22 C23 O10 108.3(2)
O10 C23 H23 125.9
C4 C28 H28A 109.5
C4 C28 H28B 109.5
C4 C28 H28C 109.5
H28A C28 H28B 109.5
H28A C28 H28C 109.5
H28B C28 H28C 109.5
C1 C29 C4 93.55(17)
C1 C29 H29A 113.0
C1 C29 H29B 113.0
C4 C29 H29A 113.0
C4 C29 H29B 113.0
H29A C29 H29B 110.4
C8 C30 C2 125.28(19)
C8 C30 O7 122.76(19)
O7 C30 C2 111.79(18)
H31A C31 H31B 109.5
H31A C31 H31C 109.5
H31B C31 H31C 109.5
O6 C31 H31A 109.5
O6 C31 H31B 109.5
O6 C31 H31C 109.5
O3 C32 C33 124.3(2)
O3 C32 O4 122.5(2)
O4 C32 C33 113.1(2)
C32 C33 H33 106.7
C32 C33 C34 109.7(2)
C32 C33 C35 113.8(2)
C34 C33 H33 106.7
C35 C33 H33 106.7
C35 C33 C34 112.8(2)
C33 C34 H34A 109.5
C33 C34 H34B 109.5
C33 C34 H34C 109.5
H34A C34 H34B 109.5
H34A C34 H34C 109.5
H34B C34 H34C 109.5
C33 C35 H35A 109.5
C33 C35 H35B 109.5
C33 C35 H35C 109.5
H35A C35 H35B 109.5
H35A C35 H35C 109.5
H35B C35 H35C 109.5
O1 C36 C37 110.8(2)
O11 C36 C37 125.5(2)
O11 C36 O1 123.5(2)
C36 C37 H37 107.7
C36 C37 C38 110.7(2)
C38 C37 H37 107.7
C39 C37 C36 111.0(2)
C39 C37 H37 107.7
C39 C37 C38 111.8(2)
C37 C38 H38A 109.5
C37 C38 H38B 109.5
C37 C38 H38C 109.5
H38A C38 H38B 109.5
H38A C38 H38C 109.5
H38B C38 H38C 109.5
C37 C39 H39A 109.5
C37 C39 H39B 109.5
C37 C39 H39C 109.5
H39A C39 H39B 109.5
H39A C39 H39C 109.5
H39B C39 H39C 109.5
C10' C1' C2' 109.59(19)
C29' C1' C2' 102.01(19)
C29' C1' C10' 103.3(2)
O1' C1' C2' 108.63(19)
O1' C1' C10' 109.2(2)
O1' C1' C29' 123.5(2)
C1' C2' C3' 102.14(18)
C30' C2' C1' 114.28(19)
C30' C2' C3' 113.01(19)
O2' C2' C1' 110.25(19)
O2' C2' C3' 107.30(19)
O2' C2' C30' 109.48(18)
C2' C3' H3' 110.1
C4' C3' C2' 103.49(19)
C4' C3' H3' 110.1
O4' C3' C2' 109.34(17)
O4' C3' H3' 110.1
O4' C3' C4' 113.7(2)
C3' C4' C5' 106.10(18)
C3' C4' C29' 99.21(19)
C28' C4' C3' 114.1(2)
C28' C4' C5' 117.2(2)
C28' C4' C29' 114.6(2)
C29' C4' C5' 103.63(19)
C4' C5' H5' 107.8
C4' C5' C10' 103.92(19)
C6' C5' C4' 113.15(19)
C6' C5' H5' 107.8
C6' C5' C10' 116.1(2)
C10' C5' H5' 107.8
C5' C6' H6'A 109.3
C5' C6' H6'B 109.3
H6'A C6' H6'B 108.0
C7' C6' C5' 111.5(2)
C7' C6' H6'A 109.3
C7' C6' H6'B 109.3
O5' C7' C6' 126.8(3)
O5' C7' O6' 122.2(3)
O6' C7' C6' 110.9(2)
C14' C8' C9' 116.66(18)
C30' C8' C9' 121.0(2)
C30' C8' C14' 122.33(19)
C8' C9' H9' 106.3
C8' C9' C10' 114.98(19)
C8' C9' C11' 111.40(19)
C10' C9' H9' 106.3
C10' C9' C11' 111.04(18)
C11' C9' H9' 106.3
C1' C10' C5' 100.57(18)
C1' C10' C9' 112.55(18)
C1' C10' C19' 109.9(2)
C9' C10' C5' 113.77(19)
C19' C10' C5' 113.63(19)
C19' C10' C9' 106.51(19)
C9' C11' H11C 109.0
C9' C11' H11D 109.0
H11C C11' H11D 107.8
C12' C11' C9' 113.03(18)
C12' C11' H11C 109.0
C12' C11' H11D 109.0
C11' C12' H12C 109.5
C11' C12' H12D 109.5
C11' C12' C13' 110.7(2)
H12C C12' H12D 108.1
C13' C12' H12C 109.5
C13' C12' H12D 109.5
C12' C13' C17' 110.85(19)
C12' C13' C18' 110.11(18)
C14' C13' C12' 108.87(18)
C14' C13' C17' 104.42(17)
C14' C13' C18' 111.06(18)
C17' C13' C18' 111.38(19)
C8' C14' C13' 116.74(18)
C15' C14' C8' 126.6(2)
C15' C14' C13' 116.65(19)
C15 C15' C16' 115.39(18)
C14' C15' C15 125.7(2)
C14' C15' C16' 118.7(2)
O8' C16' C15' 125.0(2)
O8' C16' O9' 117.4(2)
O9' C16' C15' 117.57(19)
C13' C17' H17' 108.8
C20' C17' C13' 114.82(19)
C20' C17' H17' 108.8
O9' C17' C13' 109.29(18)
O9' C17' H17' 108.8
O9' C17' C20' 106.29(19)
C13' C18' H18D 109.5
C13' C18' H18E 109.5
C13' C18' H18F 109.5
H18D C18' H18E 109.5
H18D C18' H18F 109.5
H18E C18' H18F 109.5
C10' C19' H19D 109.5
C10' C19' H19E 109.5
C10' C19' H19F 109.5
H19D C19' H19E 109.5
H19D C19' H19F 109.5
H19E C19' H19F 109.5
C21' C20' C17' 127.6(2)
C21' C20' C22' 105.2(2)
C22' C20' C17' 127.2(3)
C20' C21' H21' 124.4
C20' C21' O10' 111.3(3)
O10' C21' H21' 124.4
C20' C22' H22' 126.4
C23' C22' C20' 107.1(3)
C23' C22' H22' 126.4
C22' C23' H23' 124.8
C22' C23' O10' 110.4(3)
O10' C23' H23' 124.8
C4' C28' H28D 109.5
C4' C28' H28E 109.5
C4' C28' H28F 109.5
H28D C28' H28E 109.5
H28D C28' H28F 109.5
H28E C28' H28F 109.5
C1' C29' C4' 93.98(18)
C1' C29' H29C 112.9
C1' C29' H29D 112.9
C4' C29' H29C 112.9
C4' C29' H29D 112.9
H29C C29' H29D 110.3
C8' C30' C2' 123.9(2)
O7' C30' C2' 109.57(18)
O7' C30' C8' 126.5(2)
H31D C31' H31E 109.5
H31D C31' H31F 109.5
H31E C31' H31F 109.5
O6' C31' H31D 109.5
O6' C31' H31E 109.5
O6' C31' H31F 109.5
O3' C32' C33' 123.6(2)
O3' C32' O4' 124.2(2)
O4' C32' C33' 112.1(2)
C32' C33' H33' 106.6
C32' C33' C34' 114.4(2)
C32' C33' C35' 110.2(2)
C34' C33' H33' 106.6
C34' C33' C35' 112.1(3)
C35' C33' H33' 106.6
C33' C34' H34D 109.5
C33' C34' H34E 109.5
C33' C34' H34F 109.5
H34D C34' H34E 109.5
H34D C34' H34F 109.5
H34E C34' H34F 109.5
C33' C35' H35D 109.5
C33' C35' H35E 109.5
C33' C35' H35F 109.5
H35D C35' H35E 109.5
H35D C35' H35F 109.5
H35E C35' H35F 109.5
O1' C36' C37' 111.0(3)
O11' C36' C37' 125.7(3)
O11' C36' O1' 123.2(3)
C36' C37' H37' 108.3
C38' C37' C36' 111.0(4)
C38' C37' H37' 108.3
C38' C37' C39' 112.1(4)
C39' C37' C36' 108.7(4)
C39' C37' H37' 108.3
C37' C38' H38D 109.5
C37' C38' H38E 109.5
C37' C38' H38F 109.5
H38D C38' H38E 109.5
H38D C38' H38F 109.5
H38E C38' H38F 109.5
C37' C39' H39D 109.5
C37' C39' H39E 109.5
C37' C39' H39F 109.5
H39D C39' H39E 109.5
H39D C39' H39F 109.5
H39E C39' H39F 109.5
Cl1 C40 H40 107.8
Cl1 C40 Cl2 112.7(16)
Cl1 C40 Cl3 112.8(14)
Cl2 C40 H40 107.8
Cl2 C40 Cl3 107.7(17)
Cl3 C40 H40 107.8
Cl1' C40' H40' 109.3
Cl2' C40' H40' 109.3
Cl2' C40' Cl1' 105.8(8)
Cl2' C40' Cl3' 116.2(10)
Cl3' C40' H40' 109.3
Cl3' C40' Cl1' 106.8(8)
Cl4 C41 H41 108.1
Cl5 C41 H41 108.1
Cl5 C41 Cl4 109.01(16)
Cl6 C41 H41 108.1
Cl6 C41 Cl4 111.10(18)
Cl6 C41 Cl5 112.21(19)
C36 O1 C1 124.27(18)
C2 O2 H2 109.5
C32 O4 C3 117.56(18)
C7 O6 C31 115.2(2)
C30 O7 H7 109.5
C16 O9 C17 118.63(17)
C21 O10 C23 106.8(2)
C36' O1' C1' 125.7(2)
C2' O2' H2' 109.5
C32' O4' C3' 119.85(18)
C7' O6' C31' 115.7(3)
C30' O7' H7' 109.5
C16' O9' C17' 119.29(17)
C21' O10' C23' 106.0(2)

loop_
_geom_bond_atom_site_label_1
_geom_bond_atom_site_label_2
_geom_bond_distance
C1 C2 1.547(3)
C1 C10 1.545(3)
C1 C29 1.540(3)
C1 O1 1.446(3)
C2 C3 1.559(3)
C2 C30 1.511(3)
C2 O2 1.428(3)
C3 H3 1.0000
C3 C4 1.523(3)
C3 O4 1.435(3)
C4 C5 1.559(3)
C4 C28 1.521(3)
C4 C29 1.544(3)
C5 H5 1.0000
C5 C6 1.543(3)
C5 C10 1.582(3)
C6 H6A 0.9900
C6 H6B 0.9900
C6 C7 1.508(4)
C7 O5 1.204(3)
C7 O6 1.334(3)
C8 C9 1.524(3)
C8 C14 1.480(3)
C8 C30 1.343(3)
C9 H9 1.0000
C9 C10 1.553(3)
C9 C11 1.554(3)
C10 C19 1.537(3)
C11 H11A 0.9900
C11 H11B 0.9900
C11 C12 1.527(3)
C12 H12A 0.9900
C12 H12B 0.9900
C12 C13 1.523(3)
C13 C14 1.534(3)
C13 C17 1.545(3)
C13 C18 1.542(3)
C14 C15 1.356(3)
C15 C16 1.497(3)
C15 C15' 1.473(3)
C16 O8 1.207(3)
C16 O9 1.364(3)
C17 H17 1.0000
C17 C20 1.495(3)
C17 O9 1.447(3)
C18 H18A 0.9800
C18 H18B 0.9800
C18 H18C 0.9800
C19 H19A 0.9800
C19 H19B 0.9800
C19 H19C 0.9800
C20 C21 1.372(4)
C20 C22 1.404(4)
C21 H21 0.9500
C21 O10 1.351(4)
C22 H22 0.9500
C22 C23 1.336(4)
C23 H23 0.9500
C23 O10 1.398(5)
C28 H28A 0.9800
C28 H28B 0.9800
C28 H28C 0.9800
C29 H29A 0.9900
C29 H29B 0.9900
C30 O7 1.365(3)
C31 H31A 0.9800
C31 H31B 0.9800
C31 H31C 0.9800
C31 O6 1.439(3)
C32 C33 1.514(4)
C32 O3 1.205(3)
C32 O4 1.351(3)
C33 H33 1.0000
C33 C34 1.522(3)
C33 C35 1.519(4)
C34 H34A 0.9800
C34 H34B 0.9800
C34 H34C 0.9800
C35 H35A 0.9800
C35 H35B 0.9800
C35 H35C 0.9800
C36 C37 1.512(4)
C36 O1 1.349(3)
C36 O11 1.203(3)
C37 H37 1.0000
C37 C38 1.515(4)
C37 C39 1.510(4)
C38 H38A 0.9800
C38 H38B 0.9800
C38 H38C 0.9800
C39 H39A 0.9800
C39 H39B 0.9800
C39 H39C 0.9800
C1' C2' 1.547(3)
C1' C10' 1.538(3)
C1' C29' 1.535(3)
C1' O1' 1.436(3)
C2' C3' 1.559(3)
C2' C30' 1.508(3)
C2' O2' 1.420(3)
C3' H3' 1.0000
C3' C4' 1.534(3)
C3' O4' 1.443(3)
C4' C5' 1.569(3)
C4' C28' 1.521(4)
C4' C29' 1.540(4)
C5' H5' 1.0000
C5' C6' 1.530(3)
C5' C10' 1.575(3)
C6' H6'A 0.9900
C6' H6'B 0.9900
C6' C7' 1.499(4)
C7' O5' 1.200(4)
C7' O6' 1.337(3)
C8' C9' 1.523(3)
C8' C14' 1.473(3)
C8' C30' 1.350(3)
C9' H9' 1.0000
C9' C10' 1.548(3)
C9' C11' 1.557(3)
C10' C19' 1.543(3)
C11' H11C 0.9900
C11' H11D 0.9900
C11' C12' 1.515(4)
C12' H12C 0.9900
C12' H12D 0.9900
C12' C13' 1.532(3)
C13' C14' 1.528(3)
C13' C17' 1.536(3)
C13' C18' 1.536(3)
C14' C15' 1.361(3)
C15' C16' 1.492(3)
C16' O8' 1.205(3)
C16' O9' 1.360(3)
C17' H17' 1.0000
C17' C20' 1.497(3)
C17' O9' 1.448(3)
C18' H18D 0.9800
C18' H18E 0.9800
C18' H18F 0.9800
C19' H19D 0.9800
C19' H19E 0.9800
C19' H19F 0.9800
C20' C21' 1.348(4)
C20' C22' 1.422(4)
C21' H21' 0.9500
C21' O10' 1.356(4)
C22' H22' 0.9500
C22' C23' 1.337(4)
C23' H23' 0.9500
C23' O10' 1.361(4)
C28' H28D 0.9800
C28' H28E 0.9800
C28' H28F 0.9800
C29' H29C 0.9900
C29' H29D 0.9900
C30' O7' 1.346(3)
C31' H31D 0.9800
C31' H31E 0.9800
C31' H31F 0.9800
C31' O6' 1.441(4)
C32' C33' 1.508(4)
C32' O3' 1.206(3)
C32' O4' 1.341(3)
C33' H33' 1.0000
C33' C34' 1.514(4)
C33' C35' 1.524(4)
C34' H34D 0.9800
C34' H34E 0.9800
C34' H34F 0.9800
C35' H35D 0.9800
C35' H35E 0.9800
C35' H35F 0.9800
C36' C37' 1.509(5)
C36' O1' 1.324(4)
C36' O11' 1.189(5)
C37' H37' 1.0000
C37' C38' 1.487(6)
C37' C39' 1.506(7)
C38' H38D 0.9800
C38' H38E 0.9800
C38' H38F 0.9800
C39' H39D 0.9800
C39' H39E 0.9800
C39' H39F 0.9800
C40 H40 1.0000
C40 Cl1 1.69(3)
C40 Cl2 1.76(3)
C40 Cl3 1.77(3)
C40' H40' 1.0000
C40' Cl1' 1.850(19)
C40' Cl2' 1.679(16)
C40' Cl3' 1.692(18)
C41 H41 1.0000
C41 Cl4 1.768(3)
C41 Cl5 1.756(3)
C41 Cl6 1.729(3)
O2 H2 0.8400
O7 H7 0.8400
O2' H2' 0.8400
O7' H7' 0.8400

loop_
_geom_torsion_atom_site_label_1
_geom_torsion_atom_site_label_2
_geom_torsion_atom_site_label_3
_geom_torsion_atom_site_label_4
_geom_torsion
C1 C2 C3 C4 -6.5(2)
C1 C2 C3 O4 -127.56(19)
C1 C2 C30 C8 21.1(3)
C1 C2 C30 O7 -163.54(18)
C2 C1 C10 C5 -67.3(2)
C2 C1 C10 C9 52.9(2)
C2 C1 C10 C19 172.60(17)
C2 C1 C29 C4 55.8(2)
C2 C1 O1 C36 121.9(2)
C2 C3 C4 C5 -65.5(2)
C2 C3 C4 C28 165.6(2)
C2 C3 C4 C29 41.6(2)
C2 C3 O4 C32 -92.3(2)
C3 C2 C30 C8 -94.3(3)
C3 C2 C30 O7 81.1(2)
C3 C4 C5 C6 -159.33(19)
C3 C4 C5 C10 75.7(2)
C3 C4 C29 C1 -59.06(19)
C4 C3 O4 C32 149.99(19)
C4 C5 C6 C7 83.6(3)
C4 C5 C10 C1 -7.2(2)
C4 C5 C10 C9 -128.43(18)
C4 C5 C10 C19 109.0(2)
C5 C4 C29 C1 51.74(19)
C5 C6 C7 O5 -149.6(3)
C5 C6 C7 O6 33.5(3)
C6 C5 C10 C1 -131.1(2)
C6 C5 C10 C9 107.7(2)
C6 C5 C10 C19 -14.9(3)
C6 C7 O6 C31 175.9(2)
C8 C9 C10 C1 -37.6(3)
C8 C9 C10 C5 75.5(2)
C8 C9 C10 C19 -158.12(19)
C8 C9 C11 C12 -12.1(3)
C8 C14 C15 C16 -170.7(2)
C8 C14 C15 C15' 14.1(4)
C9 C8 C14 C13 42.3(3)
C9 C8 C14 C15 -141.8(2)
C9 C8 C30 C2 -4.1(3)
C9 C8 C30 O7 -178.96(19)
C9 C11 C12 C13 60.4(2)
C10 C1 C2 C3 78.0(2)
C10 C1 C2 C30 -44.0(2)
C10 C1 C2 O2 -167.92(17)
C10 C1 C29 C4 -58.07(19)
C10 C1 O1 C36 -118.2(2)
C10 C5 C6 C7 -157.2(2)
C10 C9 C11 C12 117.8(2)
C11 C9 C10 C1 -165.30(18)
C11 C9 C10 C5 -52.3(2)
C11 C9 C10 C19 74.1(2)
C11 C12 C13 C14 -56.4(2)
C11 C12 C13 C17 -170.42(19)
C11 C12 C13 C18 66.1(2)
C12 C13 C14 C8 6.5(3)
C12 C13 C14 C15 -169.9(2)
C12 C13 C17 C20 -57.7(3)
C12 C13 C17 O9 -177.26(18)
C13 C14 C15 C16 5.3(3)
C13 C14 C15 C15' -169.9(2)
C13 C17 C20 C21 -99.1(3)
C13 C17 C20 C22 81.3(3)
C13 C17 O9 C16 -35.0(3)
C14 C8 C9 C10 -165.86(18)
C14 C8 C9 C11 -38.3(3)
C14 C8 C30 C2 173.7(2)
C14 C8 C30 O7 -1.1(3)
C14 C13 C17 C20 -175.4(2)
C14 C13 C17 O9 65.0(2)
C14 C15 C16 O8 -150.7(2)
C14 C15 C16 O9 30.6(3)
C14 C15 C15' C14' -147.4(2)
C14 C15 C15' C16' 37.4(3)
C15 C16 O9 C17 -13.5(3)
C15 C15' C16' O8' 19.8(3)
C15 C15' C16' O9' -159.61(19)
C16 C15 C15' C14' 37.3(3)
C16 C15 C15' C16' -137.9(2)
C17 C13 C14 C8 125.63(19)
C17 C13 C14 C15 -50.8(2)
C17 C20 C21 O10 -178.7(3)
C17 C20 C22 C23 179.7(3)
C18 C13 C14 C8 -114.9(2)
C18 C13 C14 C15 68.7(2)
C18 C13 C17 C20 64.9(3)
C18 C13 C17 O9 -54.7(2)
C20 C17 O9 C16 -160.29(19)
C20 C21 O10 C23 -1.6(4)
C20 C22 C23 O10 -1.0(3)
C21 C20 C22 C23 0.0(3)
C22 C20 C21 O10 1.0(4)
C22 C23 O10 C21 1.6(4)
C28 C4 C5 C6 -33.3(3)
C28 C4 C5 C10 -158.33(19)
C28 C4 C29 C1 -179.0(2)
C29 C1 C2 C3 -31.2(2)
C29 C1 C2 C30 -153.14(19)
C29 C1 C2 O2 82.9(2)
C29 C1 C10 C5 41.2(2)
C29 C1 C10 C9 161.43(18)
C29 C1 C10 C19 -78.9(2)
C29 C1 O1 C36 4.5(3)
C29 C4 C5 C6 96.4(2)
C29 C4 C5 C10 -28.6(2)
C30 C2 C3 C4 116.1(2)
C30 C2 C3 O4 -5.0(3)
C30 C8 C9 C10 12.1(3)
C30 C8 C9 C11 139.7(2)
C30 C8 C14 C13 -135.6(2)
C30 C8 C14 C15 40.3(3)
C33 C32 O4 C3 -169.13(19)
C37 C36 O1 C1 -177.4(2)
C1' C2' C3' C4' -6.2(2)
C1' C2' C3' O4' -127.65(19)
C1' C2' C30' C8' 16.8(3)
C1' C2' C30' O7' -164.82(19)
C2' C1' C10' C5' -65.5(2)
C2' C1' C10' C9' 55.9(3)
C2' C1' C10' C19' 174.42(19)
C2' C1' C29' C4' 55.9(2)
C2' C1' O1' C36' 101.8(3)
C2' C3' C4' C5' -66.0(2)
C2' C3' C4' C28' 163.5(2)
C2' C3' C4' C29' 41.2(2)
C2' C3' O4' C32' -151.1(2)
C3' C2' C30' C8' -99.5(3)
C3' C2' C30' O7' 78.9(2)
C3' C4' C5' C6' -155.3(2)
C3' C4' C5' C10' 77.9(2)
C3' C4' C29' C1' -59.2(2)
C4' C3' O4' C32' 93.9(3)
C4' C5' C6' C7' 86.1(3)
C4' C5' C10' C1' -9.5(2)
C4' C5' C10' C9' -130.07(19)
C4' C5' C10' C19' 107.8(2)
C5' C4' C29' C1' 50.0(2)
C5' C6' C7' O5' 14.2(4)
C5' C6' C7' O6' -168.5(2)
C6' C5' C10' C1' -134.4(2)
C6' C5' C10' C9' 105.0(2)
C6' C5' C10' C19' -17.1(3)
C6' C7' O6' C31' -177.3(3)
C8' C9' C10' C1' -39.0(3)
C8' C9' C10' C5' 74.5(3)
C8' C9' C10' C19' -159.5(2)
C8' C9' C11' C12' -4.5(3)
C8' C14' C15' C15 11.4(3)
C8' C14' C15' C16' -173.6(2)
C9' C8' C14' C13' 38.9(3)
C9' C8' C14' C15' -141.4(2)
C9' C8' C30' C2' 1.7(3)
C9' C8' C30' O7' -176.4(2)
C9' C11' C12' C13' 55.9(3)
C10' C1' C2' C3' 77.7(2)
C10' C1' C2' C30' -44.7(3)
C10' C1' C2' O2' -168.50(19)
C10' C1' C29' C4' -57.8(2)
C10' C1' O1' C36' -138.7(3)
C10' C5' C6' C7' -153.8(2)
C10' C9' C11' C12' 125.1(2)
C11' C9' C10' C1' -166.7(2)
C11' C9' C10' C5' -53.1(3)
C11' C9' C10' C19' 72.9(3)
C11' C12' C13' C14' -60.0(2)
C11' C12' C13' C17' -174.34(19)
C11' C12' C13' C18' 62.0(2)
C12' C13' C14' C8' 13.0(3)
C12' C13' C14' C15' -166.75(19)
C12' C13' C17' C20' -60.3(3)
C12' C13' C17' O9' -179.63(17)
C13' C14' C15' C15 -168.9(2)
C13' C14' C15' C16' 6.1(3)
C13' C17' C20' C21' -97.2(3)
C13' C17' C20' C22' 80.3(3)
C13' C17' O9' C16' -37.9(3)
C14' C8' C9' C10' -170.3(2)
C14' C8' C9' C11' -42.9(3)
C14' C8' C30' C2' -178.4(2)
C14' C8' C30' O7' 3.5(4)
C14' C13' C17' C20' -177.4(2)
C14' C13' C17' O9' 63.3(2)
C14' C15' C16' O8' -155.7(2)
C14' C15' C16' O9' 24.9(3)
C15' C15 C16 O8 25.0(3)
C15' C15 C16 O9 -153.69(19)
C15' C16' O9' C17' -7.0(3)
C17' C13' C14' C8' 131.48(19)
C17' C13' C14' C15' -48.3(2)
C17' C20' C21' O10' 177.4(2)
C17' C20' C22' C23' -177.3(3)
C18' C13' C14' C8' -108.4(2)
C18' C13' C14' C15' 71.9(2)
C18' C13' C17' C20' 62.6(3)
C18' C13' C17' O9' -56.7(2)
C20' C17' O9' C16' -162.4(2)
C20' C21' O10' C23' 0.3(3)
C20' C22' C23' O10' -0.6(4)
C21' C20' C22' C23' 0.7(4)
C22' C20' C21' O10' -0.6(3)
C22' C23' O10' C21' 0.2(4)
C28' C4' C5' C6' -26.5(3)
C28' C4' C5' C10' -153.3(2)
C28' C4' C29' C1' 178.9(2)
C29' C1' C2' C3' -31.3(2)
C29' C1' C2' C30' -153.6(2)
C29' C1' C2' O2' 82.5(2)
C29' C1' C10' C5' 42.6(2)
C29' C1' C10' C9' 164.02(19)
C29' C1' C10' C19' -77.5(2)
C29' C1' O1' C36' -17.3(4)
C29' C4' C5' C6' 100.8(2)
C29' C4' C5' C10' -26.0(2)
C30' C2' C3' C4' 117.0(2)
C30' C2' C3' O4' -4.4(3)
C30' C8' C9' C10' 9.5(3)
C30' C8' C9' C11' 137.0(2)
C30' C8' C14' C13' -141.0(2)
C30' C8' C14' C15' 38.7(3)
C33' C32' O4' C3' 173.6(2)
C37' C36' O1' C1' -178.2(3)
O1 C1 C2 C3 -161.07(17)
O1 C1 C2 C30 77.0(2)
O1 C1 C2 O2 -47.0(2)
O1 C1 C10 C5 174.37(16)
O1 C1 C10 C9 -65.4(2)
O1 C1 C10 C19 54.2(2)
O1 C1 C29 C4 175.6(2)
O1 C36 C37 C38 58.6(3)
O1 C36 C37 C39 -176.7(2)
O2 C2 C3 C4 -123.81(19)
O2 C2 C3 O4 115.1(2)
O2 C2 C30 C8 146.5(2)
O2 C2 C30 O7 -38.1(2)
O3 C32 C33 C34 45.8(3)
O3 C32 C33 C35 173.2(3)
O3 C32 O4 C3 9.2(3)
O4 C3 C4 C5 59.0(2)
O4 C3 C4 C28 -69.9(2)
O4 C3 C4 C29 166.10(17)
O4 C32 C33 C34 -135.9(2)
O4 C32 C33 C35 -8.5(3)
O5 C7 O6 C31 -1.0(4)
O8 C16 O9 C17 167.7(2)
O9 C17 C20 C21 21.8(4)
O9 C17 C20 C22 -157.8(3)
O11 C36 C37 C38 -125.3(3)
O11 C36 C37 C39 -0.6(4)
O11 C36 O1 C1 6.4(4)
O1' C1' C2' C3' -163.11(18)
O1' C1' C2' C30' 74.5(2)
O1' C1' C2' O2' -49.3(2)
O1' C1' C10' C5' 175.62(18)
O1' C1' C10' C9' -63.0(2)
O1' C1' C10' C19' 55.6(2)
O1' C1' C29' C4' 178.1(2)
O1' C36' C37' C38' 154.6(4)
O1' C36' C37' C39' -81.6(4)
O2' C2' C3' C4' -122.2(2)
O2' C2' C3' O4' 116.4(2)
O2' C2' C30' C8' 141.0(2)
O2' C2' C30' O7' -40.6(3)
O3' C32' C33' C34' -172.9(3)
O3' C32' C33' C35' -45.6(4)
O3' C32' O4' C3' -3.3(4)
O4' C3' C4' C5' 52.5(3)
O4' C3' C4' C28' -78.1(3)
O4' C3' C4' C29' 159.67(18)
O4' C32' C33' C34' 10.1(3)
O4' C32' C33' C35' 137.5(3)
O5' C7' O6' C31' 0.1(5)
O8' C16' O9' C17' 173.5(2)
O9' C17' C20' C21' 23.7(4)
O9' C17' C20' C22' -158.7(3)
O11' C36' C37' C38' -28.9(7)
O11' C36' C37' C39' 94.9(6)
O11' C36' O1' C1' 5.2(7)
